data_7108407
loop_
_publ_author_name
'Li Qu'
'Jingui Qin'

_publ_section_title
;
 A simple nickel bis(dithiolene) complex as an excellent n-type molecular
 semiconductor for field-effect transistors
;
_journal_name_full Chem.Commun.
_journal_page_first 9965
_journal_paper_doi 10.1039/c2cc33445c
_journal_volume 48
_journal_year 2012
_chemical_formula_sum 'C99 H86 Ag2 Au6 B4 F16 N12 O2 P6 S2'
_chemical_formula_weight 3470.52
_chemical_name_systematic
;
?
;
_space_group_IT_number 2
_symmetry_cell_setting triclinic
_symmetry_space_group_name_Hall '-P 1'
_symmetry_space_group_name_H-M 'P -1'
_atom_sites_solution_hydrogens geom
_atom_sites_solution_primary direct
_atom_sites_solution_secondary difmap
_audit_creation_method SHELXL-97
_cell_angle_alpha 75.378(2)
_cell_angle_beta 89.089(2)
_cell_angle_gamma 67.769(2)
_cell_formula_units_Z 2
_cell_length_a 14.5234(4)
_cell_length_b 14.6396(4)
_cell_length_c 28.6409(6)
_cell_measurement_temperature 173(2)
_cell_volume 5432.7(3)
_computing_cell_refinement 'CrysAlis RED, Oxford Diffraction Ltd.'
_computing_data_collection 'CrysAlis CCD, Oxford Diffraction Ltd.'
_computing_data_reduction 'CrysAlis RED, Oxford Diffraction Ltd.'
_computing_structure_refinement 'SHELXL-97 (Sheldrick, 1997)'
_computing_structure_solution 'SHELXS-97 (Sheldrick, 1990)'
_diffrn_ambient_temperature 173(2)
_diffrn_measured_fraction_theta_full 0.999
_diffrn_measured_fraction_theta_max 0.999
_diffrn_measurement_device_type 'Oxford Gemini S Ultra'
_diffrn_radiation_monochromator graphite
_diffrn_radiation_source 'Enhance (Mo) X-ray Source'
_diffrn_radiation_type MoK\a
_diffrn_radiation_wavelength 0.71073
_diffrn_reflns_av_R_equivalents 0.0499
_diffrn_reflns_av_sigmaI/netI 0.0813
_diffrn_reflns_limit_h_max 17
_diffrn_reflns_limit_h_min -17
_diffrn_reflns_limit_k_max 17
_diffrn_reflns_limit_k_min -17
_diffrn_reflns_limit_l_max 32
_diffrn_reflns_limit_l_min -34
_diffrn_reflns_number 52226
_diffrn_reflns_theta_full 25.00
_diffrn_reflns_theta_max 25.00
_diffrn_reflns_theta_min 2.80
_exptl_absorpt_coefficient_mu 8.629
_exptl_absorpt_correction_T_max 0.6255
_exptl_absorpt_correction_T_min 0.1472
_exptl_absorpt_correction_type multi-scan
_exptl_absorpt_process_details
;
CrysAlis RED, Oxford Diffraction Ltd.,
Version 1.171.32.4 (release 27-04-2006 CrysAlis171 .NET)
(compiled Apr 27 2007,17:53:11)
Empirical absorption correction using spherical harmonics,
implemented in SCALE3 ABSPACK scaling algorithm.
;
_exptl_crystal_colour yellow-green
_exptl_crystal_density_diffrn 2.122
_exptl_crystal_density_method 'not measured'
_exptl_crystal_description block
_exptl_crystal_F_000 3268
_exptl_crystal_size_max 0.36
_exptl_crystal_size_mid 0.24
_exptl_crystal_size_min 0.06
_refine_diff_density_max 2.605
_refine_diff_density_min -1.273
_refine_diff_density_rms 0.187
_refine_ls_extinction_method none
_refine_ls_goodness_of_fit_ref 0.930
_refine_ls_hydrogen_treatment constr
_refine_ls_matrix_type full
_refine_ls_number_parameters 1299
_refine_ls_number_reflns 19117
_refine_ls_number_restraints 30
_refine_ls_restrained_S_all 0.935
_refine_ls_R_factor_all 0.0589
_refine_ls_R_factor_gt 0.0356
_refine_ls_shift/su_max 0.001
_refine_ls_shift/su_mean 0.000
_refine_ls_structure_factor_coef Fsqd
_refine_ls_weighting_details 'calc w=1/[\s^2^(Fo^2^)+(0.0418P)^2^+0.0000P] where P=(Fo^2^+2Fc^2^)/3'
_refine_ls_weighting_scheme calc
_refine_ls_wR_factor_gt 0.0777
_refine_ls_wR_factor_ref 0.0851
_reflns_number_gt 13459
_reflns_number_total 19117
_reflns_threshold_expression >2sigma(I)
_cod_data_source_file c2cc33445c.txt
_cod_data_source_block 3a
_cod_original_cell_volume 5432.7(2)
_cod_original_sg_symbol_H-M P-1
_cod_database_code 7108407

loop_
_symmetry_equiv_pos_as_xyz
'x, y, z'
'-x, -y, -z'

loop_
_atom_site_label
_atom_site_type_symbol
_atom_site_fract_x
_atom_site_fract_y
_atom_site_fract_z
_atom_site_U_iso_or_equiv
_atom_site_adp_type
_atom_site_occupancy
_atom_site_symmetry_multiplicity
_atom_site_calc_flag
_atom_site_refinement_flags
Au1 Au 0.38360(3) 0.55765(2) 0.212458(11) 0.02129(9) Uani 1 1 d .
Au2 Au 0.43660(3) 0.60238(2) 0.108165(11) 0.02257(9) Uani 1 1 d .
Au3 Au 0.50978(3) 0.69593(2) 0.180712(12) 0.02350(9) Uani 1 1 d .
Au4 Au 0.49261(3) 0.42851(2) 0.404176(11) 0.02270(9) Uani 1 1 d .
Au5 Au 0.62411(3) 0.51515(3) 0.325553(13) 0.02762(9) Uani 1 1 d .
Au6 Au 0.49086(3) 0.40921(2) 0.300612(11) 0.02283(9) Uani 1 1 d .
Ag1 Ag 0.30152(5) 0.76276(5) 0.14651(2) 0.02495(16) Uani 1 1 d .
Ag2 Ag 0.66963(6) 0.30156(5) 0.36743(2) 0.02715(17) Uani 1 1 d .
P1 P 0.22720(19) 0.59444(17) 0.23722(8) 0.0225(5) Uani 1 1 d .
P2 P 0.33280(19) 0.68465(17) 0.03922(8) 0.0248(6) Uani 1 1 d .
P3 P 0.4752(2) 0.86068(17) 0.18030(8) 0.0255(6) Uani 1 1 d .
P4 P 0.5395(2) 0.30450(17) 0.47502(8) 0.0255(6) Uani 1 1 d .
P5 P 0.7913(2) 0.4762(2) 0.32597(9) 0.0334(6) Uani 1 1 d .
P6 P 0.5370(2) 0.26335(18) 0.27608(8) 0.0288(6) Uani 1 1 d .
S1 S 0.53898(18) 0.52880(16) 0.18088(7) 0.0223(5) Uani 1 1 d .
S2 S 0.45489(18) 0.55328(16) 0.33100(7) 0.0229(5) Uani 1 1 d .
N11 N 0.2071(6) 0.7925(5) 0.2119(2) 0.0274(19) Uani 1 1 d .
N12 N 0.1214(7) 0.7480(6) 0.2802(3) 0.041(2) Uani 1 1 d .
N21 N 0.1806(6) 0.7710(6) 0.0896(3) 0.0305(19) Uani 1 1 d .
N22 N 0.1377(6) 0.7194(7) 0.0233(3) 0.040(2) Uani 1 1 d .
N31 N 0.3158(6) 0.9221(5) 0.1147(2) 0.0256(18) Uani 1 1 d .
N32 N 0.3967(6) 1.0377(6) 0.1087(3) 0.0320(19) Uani 1 1 d .
N41 N 0.6505(6) 0.1692(5) 0.4279(2) 0.031(2) Uani 1 1 d .
N42 N 0.5725(7) 0.1028(6) 0.4939(3) 0.040(2) Uani 1 1 d .
N51 N 0.8111(6) 0.3121(6) 0.4006(3) 0.035(2) Uani 1 1 d .
N52 N 0.9281(8) 0.3870(7) 0.4039(3) 0.055(3) Uani 1 1 d .
N61 N 0.7277(6) 0.2189(6) 0.3052(3) 0.0310(19) Uani 1 1 d .
N62 N 0.7034(8) 0.1829(8) 0.2312(3) 0.055(3) Uani 1 1 d .
C111 C 0.1786(7) 0.7267(6) 0.2440(3) 0.023(2) Uani 1 1 d .
C112 C 0.0945(9) 0.8420(8) 0.2850(4) 0.044(3) Uani 1 1 d .
H11A H 0.0545 0.8598 0.3104 0.053 Uiso 1 1 calc R
C113 C 0.1217(8) 0.9140(7) 0.2554(3) 0.035(2) Uani 1 1 d .
H11B H 0.1046 0.9799 0.2605 0.042 Uiso 1 1 calc R
C114 C 0.1748(8) 0.8875(7) 0.2177(3) 0.037(3) Uani 1 1 d .
H11C H 0.1895 0.9384 0.1947 0.044 Uiso 1 1 calc R
C121 C 0.1414(8) 0.5900(6) 0.1947(3) 0.028(2) Uani 1 1 d .
C122 C 0.1782(7) 0.5417(7) 0.1583(3) 0.033(2) Uani 1 1 d .
H12A H 0.2474 0.5199 0.1536 0.039 Uiso 1 1 calc R
C123 C 0.1152(10) 0.5254(8) 0.1290(4) 0.050(3) Uani 1 1 d .
H12B H 0.1406 0.4926 0.1042 0.060 Uiso 1 1 calc R
C124 C 0.0147(8) 0.5571(8) 0.1358(4) 0.042(3) Uani 1 1 d .
H12C H -0.0286 0.5454 0.1157 0.051 Uiso 1 1 calc R
C125 C -0.0238(9) 0.6054(8) 0.1713(4) 0.047(3) Uani 1 1 d .
H12D H -0.0930 0.6272 0.1758 0.057 Uiso 1 1 calc R
C126 C 0.0413(7) 0.6214(7) 0.2005(3) 0.028(2) Uani 1 1 d .
H12E H 0.0156 0.6550 0.2250 0.034 Uiso 1 1 calc R
C131 C 0.2142(7) 0.5116(7) 0.2931(3) 0.030(2) Uani 1 1 d .
C132 C 0.2297(8) 0.5254(7) 0.3393(3) 0.034(2) Uani 1 1 d .
H13A H 0.2441 0.5826 0.3411 0.041 Uiso 1 1 calc R
C133 C 0.2244(7) 0.4590(7) 0.3809(3) 0.035(2) Uani 1 1 d .
H13B H 0.2334 0.4704 0.4114 0.042 Uiso 1 1 calc R
C134 C 0.2056(8) 0.3731(8) 0.3783(4) 0.044(3) Uani 1 1 d .
H13C H 0.2027 0.3251 0.4070 0.053 Uiso 1 1 calc R
C135 C 0.1913(8) 0.3587(7) 0.3327(4) 0.041(3) Uani 1 1 d .
H13D H 0.1792 0.3002 0.3310 0.049 Uiso 1 1 calc R
C136 C 0.1942(7) 0.4267(7) 0.2910(3) 0.031(2) Uani 1 1 d .
H13E H 0.1828 0.4163 0.2605 0.038 Uiso 1 1 calc R
C211 C 0.2009(7) 0.7295(6) 0.0520(3) 0.027(2) Uani 1 1 d .
C212 C 0.0419(9) 0.7560(9) 0.0339(4) 0.054(3) Uani 1 1 d .
H21A H -0.0078 0.7508 0.0148 0.064 Uiso 1 1 calc R
C213 C 0.0145(9) 0.7993(8) 0.0705(4) 0.050(3) Uani 1 1 d .
H21B H -0.0538 0.8246 0.0767 0.060 Uiso 1 1 calc R
C214 C 0.0833(9) 0.8072(7) 0.0986(4) 0.040(3) Uani 1 1 d .
H21C H 0.0637 0.8380 0.1246 0.048 Uiso 1 1 calc R
C221 C 0.3389(9) 0.6113(7) -0.0028(3) 0.038(3) Uani 1 1 d .
C222 C 0.3313(9) 0.6507(8) -0.0530(3) 0.043(3) Uani 1 1 d .
H22A H 0.3268 0.7187 -0.0664 0.051 Uiso 1 1 calc R
C223 C 0.3305(9) 0.5899(9) -0.0835(4) 0.048(3) Uani 1 1 d .
H22B H 0.3237 0.6169 -0.1177 0.057 Uiso 1 1 calc R
C224 C 0.3394(10) 0.4921(8) -0.0640(4) 0.051(3) Uani 1 1 d .
H22C H 0.3383 0.4516 -0.0850 0.061 Uiso 1 1 calc R
C225 C 0.3497(10) 0.4500(9) -0.0152(4) 0.058(4) Uani 1 1 d .
H22D H 0.3563 0.3812 -0.0021 0.069 Uiso 1 1 calc R
C226 C 0.3504(10) 0.5123(8) 0.0155(4) 0.052(3) Uani 1 1 d .
H22E H 0.3591 0.4840 0.0496 0.062 Uiso 1 1 calc R
C231 C 0.3482(7) 0.8009(6) 0.0082(3) 0.0201(19) Uani 1 1 d .
C232 C 0.4338(9) 0.8141(7) 0.0157(3) 0.038(3) Uani 1 1 d .
H23A H 0.4858 0.7615 0.0382 0.046 Uiso 1 1 calc R
C233 C 0.4475(8) 0.9009(8) -0.0082(3) 0.041(3) Uani 1 1 d .
H23B H 0.5088 0.9074 -0.0027 0.049 Uiso 1 1 calc R
C234 C 0.3727(9) 0.9788(8) -0.0403(4) 0.044(3) Uani 1 1 d .
H23C H 0.3817 1.0394 -0.0569 0.052 Uiso 1 1 calc R
C235 C 0.2835(8) 0.9677(8) -0.0482(3) 0.042(3) Uani 1 1 d .
H23D H 0.2312 1.0214 -0.0702 0.051 Uiso 1 1 calc R
C236 C 0.2701(8) 0.8785(7) -0.0243(3) 0.036(3) Uani 1 1 d .
H23E H 0.2096 0.8705 -0.0299 0.044 Uiso 1 1 calc R
C311 C 0.3866(7) 0.9508(6) 0.1280(3) 0.025(2) Uani 1 1 d .
C312 C 0.2506(7) 0.9877(7) 0.0775(3) 0.030(2) Uani 1 1 d .
H31A H 0.1992 0.9705 0.0668 0.036 Uiso 1 1 calc R
C313 C 0.2563(8) 1.0777(7) 0.0547(3) 0.041(3) Uani 1 1 d .
H31B H 0.2100 1.1239 0.0281 0.049 Uiso 1 1 calc R
C314 C 0.3323(8) 1.1012(7) 0.0713(3) 0.039(3) Uani 1 1 d .
H31C H 0.3381 1.1640 0.0554 0.047 Uiso 1 1 calc R
C321 C 0.5820(7) 0.8959(7) 0.1776(3) 0.025(2) Uani 1 1 d .
C322 C 0.6717(8) 0.8310(7) 0.1670(3) 0.035(3) Uani 1 1 d .
H32A H 0.6772 0.7686 0.1606 0.042 Uiso 1 1 calc R
C323 C 0.7513(9) 0.8565(8) 0.1658(3) 0.042(3) Uani 1 1 d .
H32B H 0.8138 0.8111 0.1592 0.051 Uiso 1 1 calc R
C324 C 0.7439(9) 0.9467(9) 0.1738(4) 0.044(3) Uani 1 1 d .
H32C H 0.8014 0.9630 0.1720 0.053 Uiso 1 1 calc R
C325 C 0.6591(10) 1.0132(8) 0.1843(4) 0.046(3) Uani 1 1 d .
H32D H 0.6554 1.0757 0.1898 0.056 Uiso 1 1 calc R
C326 C 0.5762(8) 0.9866(7) 0.1867(3) 0.035(2) Uani 1 1 d .
H32E H 0.5148 1.0312 0.1946 0.042 Uiso 1 1 calc R
C331 C 0.4091(7) 0.8931(6) 0.2321(3) 0.025(2) Uani 1 1 d .
C332 C 0.3491(7) 0.9926(7) 0.2313(3) 0.032(2) Uani 1 1 d .
H33A H 0.3387 1.0462 0.2026 0.039 Uiso 1 1 calc R
C333 C 0.3032(9) 1.0146(8) 0.2730(4) 0.046(3) Uani 1 1 d .
H33B H 0.2612 1.0829 0.2724 0.056 Uiso 1 1 calc R
C334 C 0.3197(8) 0.9360(8) 0.3151(3) 0.041(3) Uani 1 1 d .
H33C H 0.2902 0.9507 0.3436 0.049 Uiso 1 1 calc R
C335 C 0.3782(9) 0.8374(8) 0.3155(4) 0.051(3) Uani 1 1 d .
H33D H 0.3866 0.7836 0.3438 0.061 Uiso 1 1 calc R
C336 C 0.4267(7) 0.8148(7) 0.2740(3) 0.030(2) Uani 1 1 d .
H33E H 0.4706 0.7469 0.2750 0.036 Uiso 1 1 calc R
C411 C 0.5947(7) 0.1764(6) 0.4645(3) 0.025(2) Uani 1 1 d .
C412 C 0.6186(10) 0.0102(8) 0.4855(4) 0.056(4) Uani 1 1 d .
H41A H 0.6086 -0.0463 0.5065 0.067 Uiso 1 1 calc R
C413 C 0.6787(9) -0.0079(7) 0.4491(4) 0.044(3) Uani 1 1 d .
H41B H 0.7073 -0.0738 0.4435 0.053 Uiso 1 1 calc R
C414 C 0.6960(9) 0.0756(7) 0.4203(3) 0.043(3) Uani 1 1 d .
H41C H 0.7399 0.0665 0.3954 0.052 Uiso 1 1 calc R
C421 C 0.6377(7) 0.3132(7) 0.5096(3) 0.026(2) Uani 1 1 d .
C422 C 0.6990(8) 0.2285(7) 0.5461(3) 0.039(3) Uani 1 1 d .
H42A H 0.6892 0.1660 0.5534 0.047 Uiso 1 1 calc R
C423 C 0.7749(9) 0.2383(8) 0.5714(4) 0.044(3) Uani 1 1 d .
H42B H 0.8187 0.1811 0.5956 0.053 Uiso 1 1 calc R
C424 C 0.7866(9) 0.3298(8) 0.5617(4) 0.048(3) Uani 1 1 d .
H42C H 0.8365 0.3362 0.5802 0.057 Uiso 1 1 calc R
C425 C 0.7267(9) 0.4126(8) 0.5252(4) 0.042(3) Uani 1 1 d .
H42D H 0.7366 0.4751 0.5179 0.051 Uiso 1 1 calc R
C426 C 0.6523(8) 0.4038(7) 0.4996(3) 0.034(3) Uani 1 1 d .
H42E H 0.6105 0.4608 0.4747 0.041 Uiso 1 1 calc R
C431 C 0.4428(7) 0.2985(6) 0.5150(3) 0.025(2) Uani 1 1 d .
C432 C 0.3650(8) 0.2790(7) 0.4989(3) 0.035(2) Uani 1 1 d .
H43A H 0.3635 0.2681 0.4677 0.042 Uiso 1 1 calc R
C433 C 0.2898(8) 0.2752(7) 0.5279(4) 0.039(3) Uani 1 1 d .
H43B H 0.2353 0.2628 0.5169 0.047 Uiso 1 1 calc R
C434 C 0.2950(8) 0.2893(7) 0.5721(4) 0.038(3) Uani 1 1 d .
H43C H 0.2443 0.2836 0.5926 0.046 Uiso 1 1 calc R
C435 C 0.3690(10) 0.3116(8) 0.5893(4) 0.049(3) Uani 1 1 d .
H43D H 0.3683 0.3240 0.6203 0.058 Uiso 1 1 calc R
C436 C 0.4445(8) 0.3153(6) 0.5602(3) 0.032(2) Uani 1 1 d .
H43E H 0.4978 0.3294 0.5712 0.039 Uiso 1 1 calc R
C511 C 0.8523(8) 0.3823(8) 0.3830(3) 0.037(3) Uani 1 1 d .
C512 C 0.8533(8) 0.2434(8) 0.4421(4) 0.044(3) Uani 1 1 d .
H51A H 0.8276 0.1928 0.4561 0.052 Uiso 1 1 calc R
C513 C 0.9390(9) 0.2460(10) 0.4659(4) 0.056(3) Uani 1 1 d .
H51B H 0.9710 0.1972 0.4955 0.067 Uiso 1 1 calc R
C514 C 0.9712(10) 0.3179(10) 0.4453(5) 0.062(4) Uani 1 1 d .
H51C H 1.0274 0.3205 0.4606 0.074 Uiso 1 1 calc R
C521 C 0.8185(8) 0.5874(7) 0.3192(3) 0.036(2) Uani 1 1 d .
C522 C 0.9161(8) 0.5824(9) 0.3279(4) 0.041(3) Uani 1 1 d .
H52A H 0.9707 0.5183 0.3386 0.049 Uiso 1 1 calc R
C523 C 0.9299(11) 0.6733(10) 0.3203(4) 0.055(3) Uani 1 1 d .
H52B H 0.9947 0.6699 0.3280 0.066 Uiso 1 1 calc R
C524 C 0.8560(10) 0.7672(10) 0.3024(4) 0.048(3) Uani 1 1 d .
H52C H 0.8692 0.8276 0.2976 0.057 Uiso 1 1 calc R
C525 C 0.7621(10) 0.7727(8) 0.2917(3) 0.047(3) Uani 1 1 d .
H52D H 0.7097 0.8372 0.2782 0.056 Uiso 1 1 calc R
C526 C 0.7438(8) 0.6821(8) 0.3007(3) 0.035(2) Uani 1 1 d .
H52E H 0.6782 0.6867 0.2937 0.042 Uiso 1 1 calc R
C531 C 0.8512(9) 0.4164(8) 0.2808(4) 0.045(3) Uani 1 1 d .
C532 C 0.9494(8) 0.3489(9) 0.2879(4) 0.045(3) Uani 1 1 d .
H53A H 0.9846 0.3274 0.3190 0.054 Uiso 1 1 calc R
C533 C 0.9985(10) 0.3113(9) 0.2500(4) 0.059(3) Uani 1 1 d .
H53B H 1.0664 0.2649 0.2552 0.070 Uiso 1 1 calc R
C534 C 0.9470(12) 0.3427(9) 0.2053(4) 0.068(4) Uani 1 1 d .
H53C H 0.9789 0.3151 0.1799 0.082 Uiso 1 1 calc R
C535 C 0.8540(10) 0.4103(10) 0.1969(4) 0.061(4) Uani 1 1 d .
H53D H 0.8217 0.4355 0.1651 0.073 Uiso 1 1 calc R
C536 C 0.8025(10) 0.4455(9) 0.2351(4) 0.058(3) Uani 1 1 d .
H53E H 0.7338 0.4894 0.2295 0.069 Uiso 1 1 calc R
C611 C 0.6707(8) 0.2158(7) 0.2696(3) 0.034(2) Uani 1 1 d .
C612 C 0.8010(12) 0.1479(11) 0.2287(5) 0.074(4) Uani 1 1 d .
H61A H 0.8268 0.1261 0.2010 0.089 Uiso 1 1 calc R
C613 C 0.8673(9) 0.1413(9) 0.2643(5) 0.057(3) Uani 1 1 d .
H61B H 0.9374 0.1122 0.2625 0.068 Uiso 1 1 calc R
C614 C 0.8275(10) 0.1790(8) 0.3031(4) 0.051(3) Uani 1 1 d .
H61C H 0.8706 0.1767 0.3284 0.061 Uiso 1 1 calc R
C621 C 0.5209(7) 0.1585(7) 0.3195(3) 0.027(2) Uani 1 1 d .
C622 C 0.4527(8) 0.1791(8) 0.3530(3) 0.037(2) Uani 1 1 d .
H62A H 0.4198 0.2474 0.3553 0.044 Uiso 1 1 calc R
C623 C 0.4310(9) 0.0996(8) 0.3840(4) 0.045(3) Uani 1 1 d .
H62B H 0.3824 0.1146 0.4065 0.054 Uiso 1 1 calc R
C624 C 0.4802(10) 0.0005(9) 0.3816(4) 0.050(3) Uani 1 1 d .
H62C H 0.4645 -0.0532 0.4016 0.060 Uiso 1 1 calc R
C625 C 0.5546(10) -0.0207(8) 0.3489(4) 0.056(4) Uani 1 1 d .
H62D H 0.5927 -0.0894 0.3484 0.067 Uiso 1 1 calc R
C626 C 0.5717(9) 0.0583(7) 0.3177(3) 0.043(3) Uani 1 1 d .
H62E H 0.6192 0.0441 0.2946 0.052 Uiso 1 1 calc R
C631 C 0.4726(9) 0.2720(6) 0.2212(3) 0.035(3) Uani 1 1 d .
C632 C 0.3875(10) 0.2531(8) 0.2234(4) 0.049(3) Uani 1 1 d .
H63A H 0.3663 0.2317 0.2543 0.059 Uiso 1 1 calc R
C633 C 0.3303(11) 0.2637(8) 0.1827(5) 0.071(4) Uani 1 1 d .
H633 H 0.2705 0.2514 0.1850 0.085 Uiso 1 1 calc R
C634 C 0.3654(11) 0.2933(8) 0.1378(4) 0.060(4) Uani 1 1 d .
H63B H 0.3280 0.3014 0.1091 0.072 Uiso 1 1 calc R
C635 C 0.4511(10) 0.3109(8) 0.1340(4) 0.050(3) Uani 1 1 d .
H63C H 0.4740 0.3290 0.1031 0.060 Uiso 1 1 calc R
C636 C 0.5049(9) 0.3022(7) 0.1757(3) 0.040(3) Uani 1 1 d .
H63D H 0.5635 0.3167 0.1734 0.048 Uiso 1 1 calc R
B1 B 0.2389(13) 0.2901(10) 0.9375(5) 0.057(4) Uani 1 1 d .
B2 B 0.0876(12) 0.1272(11) 0.6022(5) 0.054(4) Uani 1 1 d .
B3' B 0.0980(13) 0.0890(13) 0.3604(6) 0.064(7) Uiso 0.60 1 d PD
B3 B 0.1801(17) 0.0835(16) 0.4337(8) 0.18(3) Uiso 0.40 1 d PD
B4 B 0.0352(15) 0.9401(14) 0.8724(7) 0.123(8) Uiso 1 1 d D
F11 F 0.1959(11) 0.3373(10) 0.9706(5) 0.188(7) Uani 1 1 d .
F12 F 0.3328(6) 0.2426(6) 0.9558(4) 0.123(4) Uani 1 1 d .
F13 F 0.2293(7) 0.3562(6) 0.8950(3) 0.100(3) Uani 1 1 d .
F14 F 0.1959(5) 0.2232(5) 0.9332(2) 0.069(2) Uani 1 1 d .
F21 F 0.1142(7) 0.1840(7) 0.5620(3) 0.114(3) Uani 1 1 d .
F22 F 0.0614(8) 0.0617(8) 0.5823(4) 0.124(4) Uani 1 1 d .
F23 F 0.1621(7) 0.0762(7) 0.6336(3) 0.130(4) Uani 1 1 d .
F24 F 0.0042(5) 0.1907(5) 0.6181(2) 0.068(2) Uani 1 1 d .
F31 F 0.2091(7) 0.1542(6) 0.4457(3) 0.025(2) Uiso 0.50 1 d PD
F31' F 0.0151(9) 0.1491(9) 0.3782(4) 0.065(4) Uiso 0.50 1 d PD
F32' F 0.0697(11) 0.0531(10) 0.3273(4) 0.080(4) Uiso 0.50 1 d PD
F32 F 0.2610(12) 0.0153(11) 0.4176(6) 0.099(5) Uiso 0.50 1 d PD
F33' F 0.1608(7) 0.1434(7) 0.3507(3) 0.070(3) Uiso 0.70 1 d PD
F33 F 0.1478(19) 0.0237(17) 0.4710(8) 0.116(10) Uiso 0.30 1 d PD
F34 F 0.1100(14) 0.1394(14) 0.3949(7) 0.146(8) Uiso 0.50 1 d PD
F34' F 0.1512(11) 0.0020(9) 0.3965(4) 0.084(5) Uiso 0.50 1 d PD
F41 F 0.0380(8) 1.0257(8) 0.8449(3) 0.124(3) Uiso 1 1 d D
F42 F 0.0040(11) 0.8966(10) 0.8416(4) 0.167(5) Uiso 1 1 d D
F43 F 0.1284(12) 0.8655(10) 0.8860(5) 0.179(5) Uiso 1 1 d D
F44 F -0.0245(13) 0.9472(11) 0.9059(6) 0.211(6) Uiso 1 1 d D
O1S O 0.8734(9) 0.6736(8) 0.9233(4) 0.024(3) Uiso 0.50 1 d PD
O1W O 0.8438(8) 0.8384(7) 0.8405(3) 0.083(3) Uiso 1 1 d .
O2S O 0.876(2) 0.520(2) 0.5073(11) 0.164(11) Uiso 0.50 1 d PD
C1S C 0.9617(13) 0.6292(15) 0.9382(7) 0.056(6) Uiso 0.50 1 d PD
C2S C 1.0637(15) 0.6410(16) 0.9278(8) 0.052(4) Uiso 0.50 1 d PD
C3S C 0.9533(17) 0.5389(15) 0.9804(7) 0.052(4) Uiso 0.50 1 d PD
C4S C 0.965(2) 0.503(2) 0.5069(8) 0.068(8) Uiso 0.50 1 d PD
C5S C 0.9979(17) 0.5521(14) 0.4544(6) 0.123(7) Uiso 1 1 d D

loop_
_atom_site_aniso_label
_atom_site_aniso_U_11
_atom_site_aniso_U_22
_atom_site_aniso_U_33
_atom_site_aniso_U_23
_atom_site_aniso_U_13
_atom_site_aniso_U_12
Au1 0.0224(2) 0.02079(18) 0.01924(17) -0.00336(13) 0.00115(14) -0.00799(15)
Au2 0.0241(2) 0.02290(19) 0.01915(17) -0.00668(13) 0.00005(14) -0.00659(16)
Au3 0.0237(2) 0.02094(18) 0.02630(18) -0.00776(14) 0.00117(15) -0.00809(16)
Au4 0.0260(2) 0.01967(18) 0.01960(17) -0.00307(13) 0.00314(15) -0.00713(15)
Au5 0.0224(2) 0.0258(2) 0.0349(2) -0.00658(15) 0.00365(16) -0.01066(16)
Au6 0.0255(2) 0.01993(18) 0.02091(17) -0.00382(13) -0.00012(15) -0.00735(15)
Ag1 0.0262(4) 0.0236(4) 0.0240(3) -0.0068(3) 0.0031(3) -0.0081(3)
Ag2 0.0255(4) 0.0242(4) 0.0275(4) -0.0040(3) 0.0022(3) -0.0068(3)
P1 0.0204(15) 0.0269(13) 0.0222(12) -0.0063(9) 0.0044(10) -0.0116(11)
P2 0.0272(16) 0.0264(13) 0.0198(12) -0.0059(9) -0.0015(10) -0.0095(11)
P3 0.0294(16) 0.0232(13) 0.0265(12) -0.0069(10) 0.0033(11) -0.0127(11)
P4 0.0342(17) 0.0192(12) 0.0191(11) -0.0024(9) 0.0023(11) -0.0078(11)
P5 0.0223(16) 0.0402(16) 0.0422(15) -0.0150(12) 0.0047(12) -0.0144(12)
P6 0.0404(18) 0.0233(13) 0.0256(13) -0.0082(10) 0.0022(11) -0.0143(12)
S1 0.0202(14) 0.0214(12) 0.0238(11) -0.0077(9) 0.0006(9) -0.0053(10)
S2 0.0227(14) 0.0189(11) 0.0239(11) -0.0031(9) 0.0029(10) -0.0062(10)
N11 0.038(6) 0.019(4) 0.021(4) -0.005(3) 0.003(4) -0.007(4)
N12 0.037(6) 0.042(5) 0.041(5) -0.017(4) 0.017(4) -0.010(4)
N21 0.021(5) 0.032(5) 0.039(5) -0.010(4) 0.012(4) -0.010(4)
N22 0.018(5) 0.066(6) 0.043(5) -0.019(4) 0.000(4) -0.020(4)
N31 0.026(5) 0.021(4) 0.026(4) -0.005(3) 0.000(3) -0.005(3)
N32 0.028(5) 0.031(5) 0.033(4) 0.001(3) 0.003(4) -0.014(4)
N41 0.043(6) 0.026(4) 0.022(4) -0.010(3) 0.002(4) -0.010(4)
N42 0.055(7) 0.025(5) 0.040(5) -0.009(4) 0.011(4) -0.015(4)
N51 0.029(6) 0.045(5) 0.029(4) -0.010(4) 0.009(4) -0.013(4)
N52 0.046(7) 0.063(7) 0.053(6) -0.009(5) -0.012(5) -0.021(5)
N61 0.015(5) 0.031(5) 0.047(5) -0.013(4) 0.013(4) -0.008(4)
N62 0.042(7) 0.086(8) 0.064(6) -0.057(6) 0.025(5) -0.030(6)
C111 0.011(5) 0.030(5) 0.033(5) -0.012(4) 0.012(4) -0.010(4)
C112 0.043(8) 0.050(7) 0.035(6) -0.024(5) 0.010(5) -0.004(6)
C113 0.031(7) 0.035(6) 0.040(6) -0.017(5) 0.014(5) -0.010(5)
C114 0.046(8) 0.028(6) 0.044(6) -0.014(4) 0.008(5) -0.021(5)
C121 0.041(7) 0.019(5) 0.021(5) -0.002(4) -0.005(4) -0.011(4)
C122 0.015(6) 0.042(6) 0.042(6) -0.004(5) 0.004(4) -0.015(5)
C123 0.077(11) 0.039(6) 0.039(6) -0.015(5) -0.020(6) -0.022(6)
C124 0.026(7) 0.048(7) 0.062(7) -0.009(5) -0.010(6) -0.025(6)
C125 0.045(8) 0.044(7) 0.043(6) -0.005(5) -0.007(6) -0.010(6)
C126 0.010(6) 0.032(5) 0.037(5) -0.007(4) 0.001(4) -0.004(4)
C131 0.022(6) 0.031(5) 0.033(5) -0.005(4) 0.003(4) -0.010(4)
C132 0.035(7) 0.042(6) 0.027(5) -0.005(4) 0.002(5) -0.020(5)
C133 0.020(6) 0.049(7) 0.037(6) -0.005(5) 0.006(4) -0.018(5)
C134 0.038(7) 0.037(6) 0.038(6) 0.015(5) 0.002(5) -0.010(5)
C135 0.035(7) 0.027(6) 0.052(7) -0.002(5) -0.004(5) -0.008(5)
C136 0.030(6) 0.031(5) 0.027(5) -0.001(4) 0.006(4) -0.009(5)
C211 0.029(6) 0.021(5) 0.027(5) -0.002(4) -0.005(4) -0.008(4)
C212 0.031(8) 0.080(9) 0.055(7) -0.025(7) -0.012(6) -0.022(7)
C213 0.019(7) 0.046(7) 0.079(9) -0.004(6) 0.007(6) -0.014(5)
C214 0.038(8) 0.041(6) 0.037(6) -0.008(5) 0.007(5) -0.014(5)
C221 0.057(8) 0.028(6) 0.026(5) -0.011(4) -0.007(5) -0.009(5)
C222 0.057(9) 0.048(7) 0.031(6) -0.014(5) 0.007(5) -0.026(6)
C223 0.044(8) 0.078(9) 0.037(6) -0.031(6) 0.014(5) -0.030(7)
C224 0.079(10) 0.047(7) 0.046(7) -0.033(6) 0.017(6) -0.034(7)
C225 0.087(11) 0.044(7) 0.054(7) -0.025(6) 0.001(7) -0.030(7)
C226 0.085(11) 0.041(7) 0.029(6) -0.009(5) 0.002(6) -0.024(6)
C231 0.018(6) 0.033(5) 0.016(4) -0.008(4) 0.008(4) -0.016(4)
C232 0.057(8) 0.023(5) 0.031(5) -0.006(4) 0.003(5) -0.012(5)
C233 0.032(7) 0.053(7) 0.045(6) -0.015(5) 0.018(5) -0.024(6)
C234 0.043(8) 0.042(7) 0.045(6) 0.004(5) 0.003(5) -0.025(6)
C235 0.039(8) 0.039(6) 0.033(6) 0.003(5) 0.010(5) -0.006(5)
C236 0.048(8) 0.034(6) 0.021(5) 0.000(4) 0.003(5) -0.014(5)
C311 0.034(7) 0.017(5) 0.020(5) -0.004(4) 0.006(4) -0.008(4)
C312 0.027(6) 0.039(6) 0.023(5) -0.003(4) -0.005(4) -0.015(5)
C313 0.048(8) 0.026(6) 0.031(6) 0.003(4) -0.008(5) -0.003(5)
C314 0.042(8) 0.031(6) 0.035(6) 0.001(4) 0.009(5) -0.012(5)
C321 0.028(6) 0.030(5) 0.025(5) -0.007(4) 0.008(4) -0.018(5)
C322 0.047(8) 0.025(5) 0.034(5) -0.009(4) 0.002(5) -0.015(5)
C323 0.036(8) 0.046(7) 0.045(6) -0.014(5) 0.015(5) -0.016(6)
C324 0.032(7) 0.056(8) 0.047(6) -0.004(5) -0.002(5) -0.027(6)
C325 0.068(10) 0.040(7) 0.042(6) -0.008(5) -0.001(6) -0.035(7)
C326 0.022(6) 0.042(6) 0.051(6) -0.021(5) 0.019(5) -0.017(5)
C331 0.024(6) 0.021(5) 0.028(5) -0.003(4) 0.001(4) -0.008(4)
C332 0.026(6) 0.032(6) 0.033(5) -0.001(4) 0.002(4) -0.010(5)
C333 0.055(9) 0.031(6) 0.051(7) -0.020(5) 0.014(6) -0.008(5)
C334 0.045(8) 0.053(7) 0.032(6) -0.017(5) 0.013(5) -0.023(6)
C335 0.061(9) 0.051(7) 0.032(6) -0.005(5) 0.002(6) -0.015(6)
C336 0.030(6) 0.026(5) 0.028(5) -0.003(4) 0.009(4) -0.009(4)
C411 0.036(6) 0.017(5) 0.018(4) 0.000(4) 0.004(4) -0.010(4)
C412 0.091(11) 0.023(6) 0.045(7) 0.001(5) 0.017(7) -0.022(6)
C413 0.059(9) 0.021(5) 0.046(6) -0.005(5) 0.017(6) -0.012(5)
C414 0.055(8) 0.027(6) 0.039(6) -0.008(4) 0.007(5) -0.006(5)
C421 0.022(6) 0.034(5) 0.022(5) -0.008(4) 0.003(4) -0.011(4)
C422 0.056(8) 0.024(5) 0.028(5) 0.000(4) 0.001(5) -0.009(5)
C423 0.041(8) 0.044(7) 0.040(6) 0.001(5) -0.010(5) -0.014(6)
C424 0.035(8) 0.060(8) 0.051(7) -0.022(6) -0.004(6) -0.017(6)
C425 0.049(8) 0.036(6) 0.051(7) -0.020(5) 0.001(6) -0.021(6)
C426 0.045(7) 0.018(5) 0.036(5) -0.009(4) -0.003(5) -0.008(5)
C431 0.032(6) 0.013(4) 0.023(5) 0.002(3) -0.001(4) -0.005(4)
C432 0.038(7) 0.029(5) 0.038(6) -0.009(4) 0.004(5) -0.012(5)
C433 0.031(7) 0.041(6) 0.051(7) -0.010(5) 0.014(5) -0.022(5)
C434 0.023(6) 0.045(6) 0.043(6) -0.004(5) 0.018(5) -0.015(5)
C435 0.072(10) 0.039(6) 0.034(6) -0.016(5) 0.015(6) -0.016(6)
C436 0.049(7) 0.020(5) 0.029(5) -0.005(4) 0.005(5) -0.015(5)
C511 0.031(7) 0.047(7) 0.040(6) -0.023(5) 0.005(5) -0.013(5)
C512 0.024(7) 0.064(8) 0.044(6) -0.014(5) 0.005(5) -0.018(6)
C513 0.049(9) 0.072(9) 0.036(6) -0.021(6) -0.007(6) -0.009(7)
C514 0.046(9) 0.074(9) 0.071(9) -0.024(7) -0.008(7) -0.024(7)
C521 0.038(7) 0.042(6) 0.028(5) -0.013(4) 0.008(5) -0.014(5)
C522 0.017(6) 0.063(8) 0.052(7) -0.021(5) 0.023(5) -0.023(5)
C523 0.071(10) 0.071(9) 0.045(7) -0.019(6) 0.008(6) -0.049(8)
C524 0.056(9) 0.071(9) 0.038(6) -0.017(6) 0.019(6) -0.047(7)
C525 0.071(10) 0.043(7) 0.033(6) -0.006(5) 0.011(6) -0.033(6)
C526 0.028(7) 0.061(7) 0.029(5) -0.017(5) 0.018(5) -0.027(6)
C531 0.045(8) 0.046(7) 0.053(7) -0.020(5) -0.008(6) -0.024(6)
C532 0.016(6) 0.079(8) 0.051(7) -0.033(6) 0.006(5) -0.021(6)
C533 0.034(8) 0.069(9) 0.078(9) -0.040(7) 0.002(7) -0.012(6)
C534 0.096(13) 0.057(8) 0.053(8) -0.030(6) 0.016(8) -0.020(8)
C535 0.052(10) 0.081(10) 0.048(7) -0.026(7) 0.006(7) -0.017(8)
C536 0.058(10) 0.053(8) 0.064(8) -0.024(6) -0.007(7) -0.019(7)
C611 0.047(8) 0.026(5) 0.037(6) -0.012(4) 0.007(5) -0.021(5)
C612 0.075(12) 0.098(11) 0.096(10) -0.074(9) 0.043(9) -0.053(10)
C613 0.029(8) 0.065(8) 0.099(10) -0.054(7) 0.028(7) -0.021(6)
C614 0.051(9) 0.049(7) 0.058(7) -0.022(6) 0.005(6) -0.019(6)
C621 0.031(6) 0.028(5) 0.028(5) -0.006(4) 0.002(4) -0.017(5)
C622 0.031(7) 0.038(6) 0.041(6) -0.014(5) 0.004(5) -0.012(5)
C623 0.036(8) 0.057(8) 0.040(6) -0.003(5) 0.009(5) -0.024(6)
C624 0.078(10) 0.049(7) 0.036(6) 0.003(5) 0.011(6) -0.047(7)
C625 0.087(11) 0.037(7) 0.044(7) -0.008(5) 0.006(7) -0.027(7)
C626 0.067(9) 0.029(6) 0.037(6) -0.007(4) 0.017(6) -0.023(6)
C631 0.058(8) 0.016(5) 0.026(5) -0.005(4) -0.009(5) -0.009(5)
C632 0.071(10) 0.035(6) 0.039(6) -0.003(5) -0.017(6) -0.023(6)
C633 0.094(12) 0.030(6) 0.080(10) -0.005(6) -0.044(8) -0.019(7)
C634 0.094(12) 0.031(6) 0.038(7) -0.012(5) -0.027(7) -0.002(7)
C635 0.057(9) 0.049(7) 0.037(6) -0.008(5) 0.001(6) -0.016(6)
C636 0.043(8) 0.043(6) 0.035(6) -0.009(5) 0.010(5) -0.019(5)
B1 0.069(12) 0.038(8) 0.060(9) -0.009(7) -0.031(8) -0.017(8)
B2 0.048(11) 0.062(10) 0.051(9) -0.025(7) 0.012(8) -0.014(8)
F11 0.207(15) 0.236(14) 0.248(14) -0.197(13) 0.138(13) -0.143(13)
F12 0.056(6) 0.075(6) 0.211(10) 0.040(6) -0.068(6) -0.043(5)
F13 0.125(8) 0.076(5) 0.089(6) 0.033(4) -0.049(5) -0.060(5)
F14 0.053(5) 0.070(5) 0.086(5) -0.006(4) -0.008(4) -0.036(4)
F21 0.105(8) 0.109(7) 0.131(8) -0.023(6) 0.067(7) -0.051(6)
F22 0.124(10) 0.132(8) 0.162(9) -0.090(7) 0.026(7) -0.067(7)
F23 0.099(8) 0.142(8) 0.096(6) -0.086(6) -0.037(6) 0.051(6)
F24 0.052(5) 0.092(5) 0.054(4) -0.023(4) 0.025(4) -0.021(4)

loop_
_atom_type_symbol
_atom_type_description
_atom_type_scat_dispersion_real
_atom_type_scat_dispersion_imag
_atom_type_scat_source
C C 0.0033 0.0016 'International Tables Vol C Tables 4.2.6.8 and 6.1.1.4'
H H 0.0000 0.0000 'International Tables Vol C Tables 4.2.6.8 and 6.1.1.4'
B B 0.0013 0.0007 'International Tables Vol C Tables 4.2.6.8 and 6.1.1.4'
N N 0.0061 0.0033 'International Tables Vol C Tables 4.2.6.8 and 6.1.1.4'
F F 0.0171 0.0103 'International Tables Vol C Tables 4.2.6.8 and 6.1.1.4'
P P 0.1023 0.0942 'International Tables Vol C Tables 4.2.6.8 and 6.1.1.4'
S S 0.1246 0.1234 'International Tables Vol C Tables 4.2.6.8 and 6.1.1.4'
Ag Ag -0.8971 1.1015 'International Tables Vol C Tables 4.2.6.8 and 6.1.1.4'
Au Au -2.0133 8.8022 'International Tables Vol C Tables 4.2.6.8 and 6.1.1.4'
O O 0.0106 0.0060 'International Tables Vol C Tables 4.2.6.8 and 6.1.1.4'

loop_
_geom_angle_atom_site_label_1
_geom_angle_atom_site_label_2
_geom_angle_atom_site_label_3
_geom_angle
_geom_angle_site_symmetry_1
_geom_angle_site_symmetry_3
P1 Au1 S1 175.41(8) . .
P1 Au1 Au6 97.47(6) . .
S1 Au1 Au6 87.11(5) . .
P1 Au1 Ag1 85.70(6) . .
S1 Au1 Ag1 90.26(5) . .
Au6 Au1 Ag1 153.795(19) . .
P1 Au1 Au2 126.26(6) . .
S1 Au1 Au2 49.34(5) . .
Au6 Au1 Au2 133.116(16) . .
Ag1 Au1 Au2 57.825(15) . .
P1 Au1 Au3 131.52(6) . .
S1 Au1 Au3 46.67(5) . .
Au6 Au1 Au3 104.616(14) . .
Ag1 Au1 Au3 56.718(17) . .
Au2 Au1 Au3 60.801(11) . .
P2 Au2 S1 175.81(8) . .
P2 Au2 Ag1 84.89(6) . .
S1 Au2 Ag1 91.21(5) . .
P2 Au2 Au1 128.71(7) . .
S1 Au2 Au1 49.55(6) . .
Ag1 Au2 Au1 58.869(15) . .
P2 Au2 Au3 128.89(6) . .
S1 Au2 Au3 47.15(5) . .
Ag1 Au2 Au3 57.333(17) . .
Au1 Au2 Au3 61.724(11) . .
P3 Au3 S1 177.92(9) . .
P3 Au3 Ag1 86.92(7) . .
S1 Au3 Ag1 91.06(6) . .
P3 Au3 Au2 131.13(6) . .
S1 Au3 Au2 47.65(5) . .
Ag1 Au3 Au2 56.697(15) . .
P3 Au3 Au1 130.78(7) . .
S1 Au3 Au1 47.35(6) . .
Ag1 Au3 Au1 57.072(16) . .
Au2 Au3 Au1 57.475(10) . .
P4 Au4 S2 176.49(9) . .
P4 Au4 Ag2 86.99(7) . .
S2 Au4 Ag2 90.12(6) . .
P4 Au4 Au6 129.53(6) . .
S2 Au4 Au6 49.82(5) . .
Ag2 Au4 Au6 58.243(16) . .
P4 Au4 Au5 131.07(7) . .
S2 Au4 Au5 45.42(6) . .
Ag2 Au4 Au5 55.124(16) . .
Au6 Au4 Au5 58.554(11) . .
P5 Au5 S2 175.94(8) . .
P5 Au5 Ag2 87.78(7) . .
S2 Au5 Ag2 91.17(5) . .
P5 Au5 Au6 132.67(6) . .
S2 Au5 Au6 49.22(5) . .
Ag2 Au5 Au6 58.207(17) . .
P5 Au5 Au4 131.29(7) . .
S2 Au5 Au4 45.45(5) . .
Ag2 Au5 Au4 56.320(17) . .
Au6 Au5 Au4 57.457(11) . .
P6 Au6 S2 175.11(9) . .
P6 Au6 Au1 99.97(6) . .
S2 Au6 Au1 84.43(5) . .
P6 Au6 Ag2 85.63(7) . .
S2 Au6 Ag2 89.49(6) . .
Au1 Au6 Ag2 151.18(2) . .
P6 Au6 Au4 127.67(6) . .
S2 Au6 Au4 48.72(5) . .
Au1 Au6 Au4 130.269(15) . .
Ag2 Au6 Au4 58.412(16) . .
P6 Au6 Au5 128.44(7) . .
S2 Au6 Au5 48.10(6) . .
Au1 Au6 Au5 99.456(14) . .
Ag2 Au6 Au5 57.086(16) . .
Au4 Au6 Au5 63.989(12) . .
N11 Ag1 N21 101.3(3) . .
N11 Ag1 N31 101.7(2) . .
N21 Ag1 N31 101.4(2) . .
N11 Ag1 Au2 142.97(17) . .
N21 Ag1 Au2 84.75(18) . .
N31 Ag1 Au2 112.94(18) . .
N11 Ag1 Au3 107.32(19) . .
N21 Ag1 Au3 149.43(19) . .
N31 Ag1 Au3 83.26(19) . .
Au2 Ag1 Au3 65.969(18) . .
N11 Ag1 Au1 80.45(17) . .
N21 Ag1 Au1 109.28(18) . .
N31 Ag1 Au1 148.25(18) . .
Au2 Ag1 Au1 63.305(16) . .
Au3 Ag1 Au1 66.211(18) . .
N51 Ag2 N41 101.4(3) . .
N51 Ag2 N61 105.1(3) . .
N41 Ag2 N61 101.3(2) . .
N51 Ag2 Au5 81.2(2) . .
N41 Ag2 Au5 150.26(18) . .
N61 Ag2 Au5 106.59(18) . .
N51 Ag2 Au6 145.7(2) . .
N41 Ag2 Au6 110.1(2) . .
N61 Ag2 Au6 82.2(2) . .
Au5 Ag2 Au6 64.707(17) . .
N51 Ag2 Au4 108.90(19) . .
N41 Ag2 Au4 82.86(19) . .
N61 Ag2 Au4 144.2(2) . .
Au5 Ag2 Au4 68.556(18) . .
Au6 Ag2 Au4 63.345(18) . .
C121 P1 C131 103.3(4) . .
C121 P1 C111 107.0(4) . .
C131 P1 C111 107.6(4) . .
C121 P1 Au1 113.0(3) . .
C131 P1 Au1 116.9(3) . .
C111 P1 Au1 108.5(3) . .
C221 P2 C231 109.2(4) . .
C221 P2 C211 103.7(5) . .
C231 P2 C211 103.5(4) . .
C221 P2 Au2 116.4(3) . .
C231 P2 Au2 111.4(3) . .
C211 P2 Au2 111.7(3) . .
C321 P3 C331 108.6(4) . .
C321 P3 C311 106.2(4) . .
C331 P3 C311 103.1(4) . .
C321 P3 Au3 115.1(3) . .
C331 P3 Au3 111.8(3) . .
C311 P3 Au3 111.2(3) . .
C421 P4 C431 107.3(4) . .
C421 P4 C411 104.6(4) . .
C431 P4 C411 104.8(4) . .
C421 P4 Au4 111.0(3) . .
C431 P4 Au4 117.1(3) . .
C411 P4 Au4 111.2(3) . .
C531 P5 C521 107.0(5) . .
C531 P5 C511 104.2(5) . .
C521 P5 C511 110.1(5) . .
C531 P5 Au5 115.5(4) . .
C521 P5 Au5 111.2(4) . .
C511 P5 Au5 108.6(4) . .
C631 P6 C621 103.6(4) . .
C631 P6 C611 108.7(5) . .
C621 P6 C611 103.9(4) . .
C631 P6 Au6 116.4(3) . .
C621 P6 Au6 113.9(3) . .
C611 P6 Au6 109.3(3) . .
Au3 S1 Au2 85.20(7) . .
Au3 S1 Au1 85.97(7) . .
Au2 S1 Au1 81.11(7) . .
Au5 S2 Au4 89.12(8) . .
Au5 S2 Au6 82.68(7) . .
Au4 S2 Au6 81.46(7) . .
C111 N11 C114 115.2(8) . .
C111 N11 Ag1 127.8(5) . .
C114 N11 Ag1 117.0(6) . .
C112 N12 C111 116.1(9) . .
C211 N21 C214 115.8(9) . .
C211 N21 Ag1 125.1(6) . .
C214 N21 Ag1 118.5(6) . .
C211 N22 C212 114.4(9) . .
C312 N31 C311 116.5(8) . .
C312 N31 Ag1 116.6(6) . .
C311 N31 Ag1 126.8(6) . .
C311 N32 C314 116.3(9) . .
C411 N41 C414 117.4(8) . .
C411 N41 Ag2 128.6(6) . .
C414 N41 Ag2 113.7(6) . .
C411 N42 C412 113.8(9) . .
C512 N51 C511 116.8(9) . .
C512 N51 Ag2 115.5(7) . .
C511 N51 Ag2 127.7(6) . .
C511 N52 C514 118.5(11) . .
C611 N61 C614 117.2(9) . .
C611 N61 Ag2 126.1(7) . .
C614 N61 Ag2 116.4(7) . .
C612 N62 C611 116.3(10) . .
N11 C111 N12 125.9(8) . .
N11 C111 P1 115.1(6) . .
N12 C111 P1 119.0(7) . .
N12 C112 C113 122.9(9) . .
C112 C113 C114 117.0(9) . .
N11 C114 C113 122.7(9) . .
C126 C121 C122 118.7(9) . .
C126 C121 P1 121.6(7) . .
C122 C121 P1 119.2(8) . .
C123 C122 C121 120.5(10) . .
C122 C123 C124 119.6(10) . .
C125 C124 C123 121.2(10) . .
C124 C125 C126 118.3(11) . .
C121 C126 C125 121.7(9) . .
C136 C131 C132 118.7(8) . .
C136 C131 P1 118.3(7) . .
C132 C131 P1 122.8(7) . .
C133 C132 C131 121.6(9) . .
C132 C133 C134 119.2(9) . .
C135 C134 C133 119.3(9) . .
C136 C135 C134 121.5(10) . .
C135 C136 C131 119.7(9) . .
N22 C211 N21 127.6(9) . .
N22 C211 P2 117.3(7) . .
N21 C211 P2 115.0(7) . .
C213 C212 N22 122.3(10) . .
C212 C213 C214 120.3(11) . .
C213 C214 N21 119.6(10) . .
C226 C221 C222 118.9(8) . .
C226 C221 P2 117.6(7) . .
C222 C221 P2 123.6(7) . .
C221 C222 C223 120.0(10) . .
C224 C223 C222 119.5(10) . .
C223 C224 C225 122.3(9) . .
C224 C225 C226 117.9(10) . .
C221 C226 C225 121.4(10) . .
C232 C231 C236 119.8(9) . .
C232 C231 P2 121.1(7) . .
C236 C231 P2 119.1(7) . .
C231 C232 C233 121.9(10) . .
C232 C233 C234 120.1(11) . .
C233 C234 C235 119.2(10) . .
C234 C235 C236 120.7(10) . .
C235 C236 C231 118.4(10) . .
N32 C311 N31 126.4(8) . .
N32 C311 P3 117.3(7) . .
N31 C311 P3 116.2(6) . .
N31 C312 C313 121.3(9) . .
C312 C313 C314 118.1(9) . .
N32 C314 C313 121.3(9) . .
C322 C321 C326 119.0(9) . .
C322 C321 P3 119.5(7) . .
C326 C321 P3 121.6(7) . .
C323 C322 C321 119.3(9) . .
C322 C323 C324 120.9(11) . .
C325 C324 C323 122.8(11) . .
C324 C325 C326 116.9(10) . .
C321 C326 C325 121.0(10) . .
C332 C331 C336 120.5(8) . .
C332 C331 P3 122.0(7) . .
C336 C331 P3 117.3(7) . .
C331 C332 C333 120.0(8) . .
C334 C333 C332 119.7(9) . .
C335 C334 C333 119.9(10) . .
C334 C335 C336 120.7(9) . .
C331 C336 C335 119.0(9) . .
N41 C411 N42 127.6(8) . .
N41 C411 P4 115.5(6) . .
N42 C411 P4 116.8(7) . .
N42 C412 C413 124.4(10) . .
C412 C413 C414 116.5(9) . .
N41 C414 C413 120.1(10) . .
C426 C421 C422 120.1(9) . .
C426 C421 P4 119.6(7) . .
C422 C421 P4 120.3(7) . .
C423 C422 C421 118.4(9) . .
C424 C423 C422 120.6(9) . .
C423 C424 C425 120.6(10) . .
C426 C425 C424 119.4(10) . .
C421 C426 C425 120.8(9) . .
C432 C431 C436 119.9(9) . .
C432 C431 P4 118.5(7) . .
C436 C431 P4 121.6(8) . .
C433 C432 C431 120.2(9) . .
C434 C433 C432 118.3(10) . .
C433 C434 C435 123.8(10) . .
C434 C435 C436 117.8(9) . .
C435 C436 C431 119.9(10) . .
N52 C511 N51 125.0(10) . .
N52 C511 P5 119.7(9) . .
N51 C511 P5 115.3(7) . .
N51 C512 C513 119.3(11) . .
C514 C513 C512 118.1(11) . .
C513 C514 N52 122.4(12) . .
C526 C521 C522 118.2(10) . .
C526 C521 P5 118.9(9) . .
C522 C521 P5 122.6(8) . .
C523 C522 C521 118.2(11) . .
C524 C523 C522 123.7(12) . .
C523 C524 C525 118.5(11) . .
C524 C525 C526 119.7(11) . .
C521 C526 C525 121.6(11) . .
C532 C531 C536 117.7(11) . .
C532 C531 P5 122.0(8) . .
C536 C531 P5 119.9(9) . .
C531 C532 C533 121.1(10) . .
C534 C533 C532 119.0(12) . .
C535 C534 C533 121.3(12) . .
C534 C535 C536 120.2(12) . .
C531 C536 C535 120.5(12) . .
N62 C611 N61 125.6(10) . .
N62 C611 P6 118.9(8) . .
N61 C611 P6 115.5(7) . .
N62 C612 C613 123.3(11) . .
C612 C613 C614 117.1(12) . .
N61 C614 C613 120.2(11) . .
C622 C621 C626 119.6(9) . .
C622 C621 P6 119.2(7) . .
C626 C621 P6 121.0(7) . .
C621 C622 C623 120.4(9) . .
C624 C623 C622 119.9(10) . .
C623 C624 C625 119.2(10) . .
C626 C625 C624 119.8(10) . .
C625 C626 C621 120.9(10) . .
C632 C631 C636 118.7(9) . .
C632 C631 P6 119.5(8) . .
C636 C631 P6 121.8(9) . .
C631 C632 C633 123.1(12) . .
C632 C633 C634 116.5(14) . .
C635 C634 C633 122.2(11) . .
C634 C635 C636 119.4(11) . .
C635 C636 C631 119.9(11) . .
F12 B1 F13 111.9(15) . .
F12 B1 F11 102.5(12) . .
F13 B1 F11 111.3(13) . .
F12 B1 F14 112.4(11) . .
F13 B1 F14 109.4(10) . .
F11 B1 F14 109.2(14) . .
F23 B2 F24 115.7(11) . .
F23 B2 F21 110.5(14) . .
F24 B2 F21 108.9(11) . .
F23 B2 F22 110.4(13) . .
F24 B2 F22 108.9(13) . .
F21 B2 F22 101.5(11) . .
F32' B3' F31' 109.6(14) . .
F32' B3' F34' 103.7(13) . .
F31' B3' F34' 109.5(13) . .
F32' B3' F33' 122.5(14) . .
F31' B3' F33' 106.3(12) . .
F34' B3' F33' 104.7(13) . .
F32' B3' F34 169.8(17) . .
F31' B3' F34 60.5(11) . .
F34' B3' F34 83.0(13) . .
F33' B3' F34 61.8(11) . .
F31 B3 F34 104.3(15) . .
F31 B3 F32 108.5(16) . .
F34 B3 F32 107.8(16) . .
F31 B3 F33 116.3(17) . .
F34 B3 F33 113.9(17) . .
F32 B3 F33 105.7(16) . .
F31 B3 F34' 161.5(17) . .
F34 B3 F34' 65.6(12) . .
F32 B3 F34' 63.3(11) . .
F33 B3 F34' 82.2(14) . .
F44 B4 F41 117.4(17) . .
F44 B4 F43 115.1(18) . .
F41 B4 F43 111.9(17) . .
F44 B4 F42 106.5(17) . .
F41 B4 F42 105.8(15) . .
F43 B4 F42 97.4(15) . .
B3' F31' F34 61.4(11) . .
B3' F33' F34 59.7(10) . .
B3 F34 F31' 139.0(18) . .
B3 F34 B3' 118.2(16) . .
F31' F34 B3' 58.1(9) . .
B3 F34 F33' 108.7(15) . .
F31' F34 F33' 102.0(12) . .
B3' F34 F33' 58.5(10) . .
B3' F34' B3 90.9(11) . .
C4S O2S C5S 36.4(15) . 2_766
O1S C1S C2S 139.1(18) . .
O1S C1S C3S 98.5(15) . .
C2S C1S C3S 122.3(16) . .
C1S C3S C3S 122(2) . 2_767
C4S C4S C5S 94(3) 2_766 2_766
C4S C4S O2S 159(4) 2_766 .
C5S C4S O2S 106(3) 2_766 .
C4S C4S C5S 46.0(19) 2_766 .
C5S C4S C5S 140(2) 2_766 .
O2S C4S C5S 114(2) . .
C4S C5S C4S 40(2) 2_766 .
C4S C5S O2S 38.0(13) 2_766 2_766
C4S C5S O2S 77.9(18) . 2_766

loop_
_geom_bond_atom_site_label_1
_geom_bond_atom_site_label_2
_geom_bond_distance
_geom_bond_site_symmetry_2
Au1 P1 2.273(2) .
Au1 S1 2.344(2) .
Au1 Au6 2.8839(5) .
Au1 Ag1 2.9163(7) .
Au1 Au2 3.0438(5) .
Au1 Au3 3.1792(5) .
Au2 P2 2.268(2) .
Au2 S1 2.337(2) .
Au2 Ag1 2.8837(7) .
Au2 Au3 3.1513(5) .
Au3 P3 2.267(2) .
Au3 S1 2.318(2) .
Au3 Ag1 2.9045(8) .
Au4 P4 2.264(2) .
Au4 S2 2.319(2) .
Au4 Ag2 2.9081(8) .
Au4 Au6 3.0511(5) .
Au4 Au5 3.2528(5) .
Au5 P5 2.274(3) .
Au5 S2 2.317(2) .
Au5 Ag2 2.8671(7) .
Au5 Au6 3.0878(5) .
Au6 P6 2.272(2) .
Au6 S2 2.357(2) .
Au6 Ag2 2.9028(8) .
Ag1 N11 2.335(7) .
Ag1 N21 2.364(8) .
Ag1 N31 2.368(7) .
Ag2 N51 2.351(9) .
Ag2 N41 2.352(7) .
Ag2 N61 2.371(7) .
P1 C121 1.786(9) .
P1 C131 1.804(9) .
P1 C111 1.854(9) .
P2 C221 1.785(9) .
P2 C231 1.803(8) .
P2 C211 1.839(10) .
P3 C321 1.805(9) .
P3 C331 1.820(9) .
P3 C311 1.849(9) .
P4 C421 1.811(9) .
P4 C431 1.811(10) .
P4 C411 1.841(9) .
P5 C531 1.776(11) .
P5 C521 1.781(10) .
P5 C511 1.826(10) .
P6 C631 1.795(9) .
P6 C621 1.805(9) .
P6 C611 1.822(11) .
N11 C111 1.338(11) .
N11 C114 1.343(11) .
N12 C112 1.324(12) .
N12 C111 1.342(11) .
N21 C211 1.341(11) .
N21 C214 1.355(13) .
N22 C211 1.314(11) .
N22 C212 1.349(14) .
N31 C312 1.335(11) .
N31 C311 1.341(12) .
N32 C311 1.315(11) .
N32 C314 1.326(12) .
N41 C411 1.314(11) .
N41 C414 1.350(11) .
N42 C411 1.331(11) .
N42 C412 1.347(12) .
N51 C512 1.324(12) .
N51 C511 1.365(12) .
N52 C511 1.293(13) .
N52 C514 1.326(14) .
N61 C611 1.343(12) .
N61 C614 1.349(14) .
N62 C612 1.320(16) .
N62 C611 1.322(12) .
C112 C113 1.357(14) .
C113 C114 1.366(13) .
C121 C126 1.371(13) .
C121 C122 1.395(12) .
C122 C123 1.374(13) .
C123 C124 1.381(16) .
C124 C125 1.374(14) .
C125 C126 1.391(14) .
C131 C136 1.395(13) .
C131 C132 1.422(12) .
C132 C133 1.356(12) .
C133 C134 1.404(14) .
C134 C135 1.403(14) .
C135 C136 1.362(12) .
C212 C213 1.337(14) .
C213 C214 1.350(15) .
C221 C226 1.356(13) .
C221 C222 1.397(12) .
C222 C223 1.399(13) .
C223 C224 1.355(14) .
C224 C225 1.362(14) .
C225 C226 1.420(13) .
C231 C232 1.357(13) .
C231 C236 1.403(12) .
C232 C233 1.368(13) .
C233 C234 1.375(14) .
C234 C235 1.394(15) .
C235 C236 1.396(13) .
C312 C313 1.348(12) .
C313 C314 1.396(15) .
C321 C322 1.374(13) .
C321 C326 1.388(12) .
C322 C323 1.342(14) .
C323 C324 1.361(14) .
C324 C325 1.334(15) .
C325 C326 1.394(14) .
C331 C332 1.380(12) .
C331 C336 1.384(11) .
C332 C333 1.408(13) .
C333 C334 1.392(13) .
C334 C335 1.367(14) .
C335 C336 1.417(13) .
C412 C413 1.363(14) .
C413 C414 1.398(13) .
C421 C426 1.379(12) .
C421 C422 1.401(12) .
C422 C423 1.400(14) .
C423 C424 1.372(14) .
C424 C425 1.382(14) .
C425 C426 1.380(14) .
C431 C432 1.378(13) .
C431 C436 1.379(11) .
C432 C433 1.371(13) .
C433 C434 1.341(13) .
C434 C435 1.366(15) .
C435 C436 1.376(14) .
C512 C513 1.445(15) .
C513 C514 1.313(16) .
C521 C526 1.375(13) .
C521 C522 1.413(14) .
C522 C523 1.383(14) .
C523 C524 1.360(16) .
C524 C525 1.370(16) .
C525 C526 1.410(13) .
C531 C532 1.376(15) .
C531 C536 1.383(14) .
C532 C533 1.403(14) .
C533 C534 1.373(16) .
C534 C535 1.319(17) .
C535 C536 1.411(15) .
C612 C613 1.374(17) .
C613 C614 1.385(14) .
C621 C622 1.371(13) .
C621 C626 1.384(12) .
C622 C623 1.411(14) .
C623 C624 1.374(14) .
C624 C625 1.415(16) .
C625 C626 1.373(14) .
C631 C632 1.362(16) .
C631 C636 1.399(13) .
C632 C633 1.384(14) .
C633 C634 1.401(18) .
C634 C635 1.362(17) .
C635 C636 1.389(14) .
B1 F12 1.318(16) .
B1 F13 1.322(15) .
B1 F11 1.324(17) .
B1 F14 1.374(15) .
B2 F23 1.272(16) .
B2 F24 1.372(15) .
B2 F21 1.384(16) .
B2 F22 1.396(16) .
B3' F32' 1.330(15) .
B3' F31' 1.375(16) .
B3' F34' 1.381(16) .
B3' F33' 1.405(15) .
B3' F34 1.42(2) .
B3 F31 1.372(18) .
B3 F34 1.373(18) .
B3 F32 1.385(19) .
B3 F33 1.399(18) .
B3 F34' 1.94(2) .
B4 F44 1.281(16) .
B4 F41 1.316(15) .
B4 F43 1.364(16) .
B4 F42 1.380(16) .
F31' F34 1.41(2) .
F33' F34 1.45(2) .
O1S C1S 1.223(16) .
O2S C4S 1.230(18) .
O2S C5S 1.92(3) 2_766
C1S C2S 1.570(17) .
C1S C3S 1.593(17) .
C3S C3S 1.62(4) 2_767
C4S C4S 1.06(5) 2_766
C4S C5S 1.19(3) 2_766
C4S C5S 1.643(18) .
C5S C4S 1.19(3) 2_766
C5S O2S 1.92(3) 2_766
